data_1508805
loop_
_publ_author_name
'Schmitt, Daniel C.'
'Dechert-Schmitt, Anne-Marie R'
'Krische, Michael J.'

_publ_section_title
;
 Iridium-Catalyzed Allylation of Chiral \b-Stereogenic Alcohols: Bypassing
 Discrete Formation of Epimerizable Aldehydes.
;
_journal_issue 24
_journal_name_full 'Organic letters'
_journal_page_first 6302
_journal_page_last 6305
_journal_paper_doi 10.1021/ol3030692
_journal_volume 14
_journal_year 2012
_chemical_absolute_configuration ad
_chemical_formula_moiety 'C38 H28 P2 O2, C7 H2 N2 O6, C3 H5, Ir, C4 H10 O2'
_chemical_formula_sum 'C48 H32 Cl4 Ir N2 O6 P2'
_chemical_formula_weight 1128.70
_chemical_name_systematic
;
 ?
;
_space_group_IT_number 19
_symmetry_cell_setting orthorhombic
_symmetry_space_group_name_Hall 'P 2ac 2ab'
_symmetry_space_group_name_H-M 'P 21 21 21'
_atom_sites_solution_hydrogens geom
_atom_sites_solution_primary direct
_atom_sites_solution_secondary difmap
_audit_creation_method SHELXL-97
_cell_angle_alpha 90.00
_cell_angle_beta 90.00
_cell_angle_gamma 90.00
_cell_formula_units_Z 4
_cell_length_a 11.849(2)
_cell_length_b 17.116(3)
_cell_length_c 22.974(4)
_cell_measurement_reflns_used 69086
_cell_measurement_temperature 153(2)
_cell_measurement_theta_max 27.5
_cell_measurement_theta_min 3.0
_cell_volume 4659.3(14)
_computing_cell_refinement 'CrystalClear (Rigaku Inc., 2008)'
_computing_data_collection 'CrystalClear (Rigaku Inc., 2008)'
_computing_data_reduction 'CrystalClear (Rigaku Inc., 2008)'
_computing_molecular_graphics 'XP SHELXTL/PC, Siemens Analytical'
_computing_structure_refinement 'XL SHELXTL/PC, Siemens Analytical'
_computing_structure_solution
;

SIR97 - Altomare A., Burla M.C., Camalli M., Cascarano G.L., Giacovazzo C., 
Guagliardi A., Moliterni A.G.G., Polidori G.,Spagna R.
;
_diffrn_ambient_temperature 153(2)
_diffrn_measured_fraction_theta_full 0.997
_diffrn_measured_fraction_theta_max 0.997
_diffrn_measurement_device_type 'Rigaku SCX-Mini with Mercury CCD'
_diffrn_measurement_method \w-scans
_diffrn_radiation_monochromator graphite
_diffrn_radiation_source 'fine-focus sealed tube'
_diffrn_radiation_type MoK\a
_diffrn_radiation_wavelength 0.71075
_diffrn_reflns_av_R_equivalents 0.0852
_diffrn_reflns_av_sigmaI/netI 0.0468
_diffrn_reflns_limit_h_max 15
_diffrn_reflns_limit_h_min -15
_diffrn_reflns_limit_k_max 22
_diffrn_reflns_limit_k_min 0
_diffrn_reflns_limit_l_max 29
_diffrn_reflns_limit_l_min 0
_diffrn_reflns_number 10654
_diffrn_reflns_theta_full 27.48
_diffrn_reflns_theta_max 27.48
_diffrn_reflns_theta_min 3.07
_diffrn_standards_number 69086
_exptl_absorpt_coefficient_mu 3.214
_exptl_absorpt_correction_T_max 1.00
_exptl_absorpt_correction_T_min 0.517
_exptl_absorpt_correction_type multi-scan
_exptl_absorpt_process_details
; 
Abscor. T. Higashi (2001). The Rigaku Corporation, Tokyo, Japan.
;
_exptl_crystal_colour yellow
_exptl_crystal_density_diffrn 1.609
_exptl_crystal_density_method 'not measured'
_exptl_crystal_description prisms
_exptl_crystal_F_000 2228
_exptl_crystal_size_max 0.45
_exptl_crystal_size_mid 0.18
_exptl_crystal_size_min 0.12
_platon_squeeze_details
;
;
_refine_diff_density_max 0.978
_refine_diff_density_min -1.028
_refine_diff_density_rms 0.092
_refine_ls_abs_structure_details 'Flack H D (1983), Acta Cryst. A39, 876-881'
_refine_ls_abs_structure_Flack 0.019(4)
_refine_ls_extinction_method none
_refine_ls_goodness_of_fit_ref 1.118
_refine_ls_hydrogen_treatment mixed
_refine_ls_matrix_type full
_refine_ls_number_parameters 629
_refine_ls_number_reflns 10654
_refine_ls_number_restraints 91
_refine_ls_restrained_S_all 1.118
_refine_ls_R_factor_all 0.0261
_refine_ls_R_factor_gt 0.0252
_refine_ls_shift/su_max 0.022
_refine_ls_shift/su_mean 0.001
_refine_ls_structure_factor_coef Fsqd
_refine_ls_weighting_details 'calc w=1/[\s^2^(Fo^2^)+(0.0239P)^2^+1.9949P] where P=(Fo^2^+2Fc^2^)/3'
_refine_ls_weighting_scheme calc
_refine_ls_wR_factor_gt 0.0656
_refine_ls_wR_factor_ref 0.0659
_reflns_number_gt 10432
_reflns_number_total 10654
_reflns_threshold_expression >2sigma(I)
_cod_data_source_file ol3030692_si_003.cif
_cod_data_source_block shelxl
_cod_depositor_comments
;
The following automatic conversions were performed:

'_symmetry_cell_setting' value 'Orthorhombic' changed to
'orthorhombic' according to
/home/saulius/struct/CIF-dictionaries/cif_core.dic dictionary named
'cif_core.dic' version 2.4.2 from 2011-04-26.

Automatic conversion script
Id: cif_fix_values 1891 2012-01-12 08:04:46Z andrius 
;
_cod_original_sg_symbol_H-M P212121
_cod_database_code 1508805

loop_
_symmetry_equiv_pos_as_xyz
'x, y, z'
'-x+1/2, -y, z+1/2'
'x+1/2, -y+1/2, -z'
'-x, y+1/2, -z+1/2'

loop_
_atom_site_label
_atom_site_type_symbol
_atom_site_fract_x
_atom_site_fract_y
_atom_site_fract_z
_atom_site_U_iso_or_equiv
_atom_site_adp_type
_atom_site_occupancy
_atom_site_symmetry_multiplicity
_atom_site_calc_flag
_atom_site_refinement_flags
_atom_site_disorder_assembly
_atom_site_disorder_group
C1 C 0.4550(3) 0.4499(2) 1.03581(18) 0.0209(7) Uani 1 1 d . . .
C2 C 0.5685(3) 0.4605(2) 1.02243(19) 0.0275(9) Uani 1 1 d . . .
H2 H 0.5899 0.4868 0.9877 0.033 Uiso 1 1 calc R . .
C3 C 0.6510(4) 0.4318(3) 1.0606(2) 0.0365(11) Uani 1 1 d . . .
H3 H 0.7284 0.4370 1.0506 0.044 Uiso 1 1 calc R . .
C4 C 0.6223(4) 0.3966(3) 1.1119(2) 0.0400(11) Uani 1 1 d . . .
H4 H 0.6791 0.3787 1.1378 0.048 Uiso 1 1 calc R . .
C5 C 0.5094(4) 0.3875(3) 1.12550(19) 0.0340(10) Uani 1 1 d . . .
H5 H 0.4882 0.3645 1.1615 0.041 Uiso 1 1 calc R . .
C6 C 0.4275(3) 0.4118(2) 1.08675(17) 0.0252(9) Uani 1 1 d . . .
H6 H 0.3503 0.4020 1.0954 0.030 Uiso 1 1 calc R . .
C7 C 0.2852(3) 0.5684(2) 1.03649(16) 0.0197(7) Uani 1 1 d . . .
C8 C 0.1966(3) 0.6156(2) 1.01601(16) 0.0225(8) Uani 1 1 d . . .
H8 H 0.1662 0.6065 0.9783 0.027 Uiso 1 1 calc R . .
C9 C 0.1528(3) 0.6755(2) 1.05011(18) 0.0282(9) Uani 1 1 d . . .
H9 H 0.0944 0.7079 1.0354 0.034 Uiso 1 1 calc R . .
C10 C 0.1946(4) 0.6877(3) 1.1056(2) 0.0367(10) Uani 1 1 d . . .
H10 H 0.1631 0.7275 1.1294 0.044 Uiso 1 1 calc R . .
C11 C 0.2804(5) 0.6432(3) 1.1260(2) 0.0415(12) Uani 1 1 d . . .
H11 H 0.3098 0.6529 1.1638 0.050 Uiso 1 1 calc R . .
C12 C 0.3265(4) 0.5825(2) 1.09190(18) 0.0299(10) Uani 1 1 d . . .
H12 H 0.3860 0.5513 1.1070 0.036 Uiso 1 1 calc R . .
C13 C 0.4175(3) 0.5434(2) 0.93220(15) 0.0149(7) Uani 1 1 d . . .
C14 C 0.4709(3) 0.5039(2) 0.88601(15) 0.0150(7) Uani 1 1 d . . .
C15 C 0.5179(3) 0.5496(2) 0.84296(16) 0.0177(8) Uani 1 1 d . . .
C16 C 0.5941(4) 0.5927(2) 0.75928(18) 0.0310(9) Uani 1 1 d . . .
H16A H 0.6746 0.5954 0.7479 0.037 Uiso 1 1 calc R . .
H16B H 0.5478 0.5912 0.7235 0.037 Uiso 1 1 calc R . .
C17 C 0.5128(3) 0.6305(2) 0.84349(17) 0.0223(8) Uani 1 1 d . . .
C18 C 0.4639(3) 0.6700(2) 0.88787(17) 0.0216(8) Uani 1 1 d . . .
H18 H 0.4617 0.7255 0.8885 0.026 Uiso 1 1 calc R . .
C19 C 0.4167(3) 0.6255(2) 0.93273(16) 0.0192(8) Uani 1 1 d . . .
H19 H 0.3828 0.6517 0.9647 0.023 Uiso 1 1 calc R . .
C20 C 0.4883(3) 0.4172(2) 0.88071(15) 0.0161(7) Uani 1 1 d . . .
C21 C 0.4022(3) 0.3607(2) 0.86927(14) 0.0146(7) Uani 1 1 d . . .
C22 C 0.4309(3) 0.2818(2) 0.86354(16) 0.0173(7) Uani 1 1 d . . .
H22 H 0.3721 0.2449 0.8577 0.021 Uiso 1 1 calc R . .
C23 C 0.5431(3) 0.2545(2) 0.86597(16) 0.0195(8) Uani 1 1 d . . .
H23 H 0.5614 0.2009 0.8609 0.023 Uiso 1 1 calc R . .
C24 C 0.6238(3) 0.3099(2) 0.87602(16) 0.0201(8) Uani 1 1 d . . .
C25 C 0.7835(3) 0.3752(2) 0.8917(2) 0.0364(11) Uani 1 1 d . . .
H25A H 0.8374 0.3903 0.8608 0.044 Uiso 1 1 calc R . .
H25B H 0.8243 0.3748 0.9293 0.044 Uiso 1 1 calc R . .
C26 C 0.5967(3) 0.3880(2) 0.88360(15) 0.0177(7) Uani 1 1 d . . .
C27 C 0.1761(3) 0.3259(2) 0.82436(16) 0.0173(8) Uani 1 1 d . . .
C28 C 0.0581(3) 0.3258(2) 0.83054(17) 0.0199(8) Uani 1 1 d . . .
H28 H 0.0242 0.3555 0.8608 0.024 Uiso 1 1 calc R . .
C29 C -0.0095(3) 0.2830(2) 0.79300(18) 0.0270(9) Uani 1 1 d . . .
H29 H -0.0893 0.2849 0.7968 0.032 Uiso 1 1 calc R . .
C30 C 0.0387(4) 0.2379(3) 0.75038(18) 0.0299(10) Uani 1 1 d . . .
H30 H -0.0075 0.2076 0.7252 0.036 Uiso 1 1 calc R . .
C31 C 0.1556(4) 0.2365(2) 0.74408(17) 0.0256(9) Uani 1 1 d . . .
H31 H 0.1889 0.2046 0.7149 0.031 Uiso 1 1 calc R . .
C32 C 0.2227(3) 0.2808(2) 0.77953(16) 0.0209(8) Uani 1 1 d . . .
H32 H 0.3021 0.2810 0.7737 0.025 Uiso 1 1 calc R . .
C33 C 0.2527(3) 0.4808(2) 0.82444(16) 0.0172(7) Uani 1 1 d . . .
C34 C 0.2199(3) 0.5540(2) 0.84417(16) 0.0176(7) Uani 1 1 d . . .
H34 H 0.1959 0.5604 0.8833 0.021 Uiso 1 1 calc R . .
C35 C 0.2221(3) 0.6181(2) 0.80699(18) 0.0260(9) Uani 1 1 d . . .
H35 H 0.2006 0.6681 0.8210 0.031 Uiso 1 1 calc R . .
C36 C 0.2554(3) 0.6093(3) 0.75000(18) 0.0316(9) Uani 1 1 d . . .
H36 H 0.2563 0.6532 0.7247 0.038 Uiso 1 1 calc R . .
C37 C 0.2876(4) 0.5364(3) 0.72937(18) 0.0302(9) Uani 1 1 d . . .
H37 H 0.3103 0.5301 0.6900 0.036 Uiso 1 1 calc R . .
C38 C 0.2863(3) 0.4739(2) 0.76621(16) 0.0236(8) Uani 1 1 d . . .
H38 H 0.3089 0.4242 0.7520 0.028 Uiso 1 1 calc R . .
C39 C 0.0617(3) 0.46913(19) 0.96406(17) 0.0149(7) Uani 1 1 d . . .
C40 C 0.0167(3) 0.4826(2) 1.02041(15) 0.0182(8) Uani 1 1 d . . .
C41 C -0.0711(3) 0.5345(2) 1.0312(2) 0.0247(8) Uani 1 1 d . . .
H41 H -0.0957 0.5439 1.0699 0.030 Uiso 1 1 calc R . .
C42 C -0.1225(3) 0.5725(2) 0.98463(17) 0.0245(9) Uani 1 1 d D A .
C43 C -0.0882(3) 0.5542(2) 0.92847(16) 0.0216(8) Uani 1 1 d D A .
C44 C 0.0024(3) 0.5036(2) 0.91749(17) 0.0193(8) Uani 1 1 d . . .
H44 H 0.0239 0.4925 0.8785 0.023 Uiso 1 1 calc R . .
C45 C 0.0719(3) 0.4416(2) 1.06994(16) 0.0185(8) Uani 1 1 d . . .
C46 C 0.1026(3) 0.2886(2) 0.97254(18) 0.0215(8) Uani 1 1 d D . .
C47 C 0.2166(3) 0.2686(2) 0.96090(17) 0.0223(8) Uani 1 1 d D . .
C48 C 0.3059(4) 0.2933(2) 0.99708(16) 0.0210(8) Uani 1 1 d D . .
N1 N -0.2108(3) 0.6293(2) 0.99748(17) 0.0383(9) Uani 1 1 d D . .
O7 O -0.2989(5) 0.6247(7) 0.9699(6) 0.052(4) Uani 0.57 1 d PDU A 1
O8 O -0.1985(9) 0.6714(5) 1.0400(4) 0.080(4) Uani 0.57 1 d PDU A 1
O7A O -0.3079(6) 0.6128(8) 0.9857(9) 0.060(5) Uani 0.43 1 d PDU A 2
O8A O -0.1793(9) 0.6943(5) 1.0133(7) 0.083(5) Uani 0.43 1 d PDU A 2
N2 N -0.1394(3) 0.5938(2) 0.87827(15) 0.0360(9) Uani 1 1 d D . .
O9 O -0.1479(8) 0.6652(3) 0.8823(3) 0.079(4) Uani 0.58 1 d PDU B 1
O10 O -0.1552(10) 0.5561(5) 0.8344(3) 0.038(3) Uani 0.58 1 d PDU B 1
O9A O -0.2045(12) 0.6471(7) 0.8878(4) 0.091(5) Uani 0.42 1 d PDU B 2
O10A O -0.1233(15) 0.5645(8) 0.8305(3) 0.061(6) Uani 0.42 1 d PDU B 2
O1 O 0.5642(2) 0.65986(16) 0.79402(12) 0.0274(6) Uani 1 1 d . . .
O2 O 0.5736(2) 0.52337(16) 0.79430(12) 0.0267(6) Uani 1 1 d . . .
O3 O 0.7387(2) 0.30008(17) 0.88008(13) 0.0275(6) Uani 1 1 d . . .
O4 O 0.6928(2) 0.43003(15) 0.89398(12) 0.0256(6) Uani 1 1 d . . .
O5 O 0.1617(2) 0.40246(16) 1.05622(10) 0.0189(5) Uani 1 1 d . . .
O6 O 0.0325(2) 0.44334(17) 1.11965(12) 0.0285(6) Uani 1 1 d . . .
P1 P 0.34226(8) 0.49057(5) 0.99011(4) 0.01396(18) Uani 1 1 d . . .
P2 P 0.25494(7) 0.39328(6) 0.87111(4) 0.01378(17) Uani 1 1 d . . .
Ir1 Ir 0.202419(10) 0.397360(7) 0.966388(5) 0.01283(4) Uani 1 1 d . . .
H48A H 0.294(3) 0.298(2) 1.0376(5) 0.018(9) Uiso 1 1 d D . .
H47 H 0.230(3) 0.246(2) 0.9231(8) 0.013(10) Uiso 1 1 d D . .
H46B H 0.042(3) 0.276(3) 0.948(2) 0.07(2) Uiso 1 1 d D . .
H48B H 0.3842(12) 0.295(2) 0.9883(18) 0.026(11) Uiso 1 1 d D . .
H46A H 0.077(3) 0.295(2) 1.0112(7) 0.016(10) Uiso 1 1 d D . .

loop_
_atom_site_aniso_label
_atom_site_aniso_U_11
_atom_site_aniso_U_22
_atom_site_aniso_U_33
_atom_site_aniso_U_23
_atom_site_aniso_U_13
_atom_site_aniso_U_12
C1 0.0228(18) 0.0180(17) 0.0219(19) -0.0033(16) -0.0071(17) 0.0014(14)
C2 0.025(2) 0.030(2) 0.028(2) -0.0081(17) -0.0071(17) 0.0025(17)
C3 0.024(2) 0.040(3) 0.046(3) -0.009(2) -0.017(2) 0.0085(19)
C4 0.043(3) 0.035(2) 0.043(3) 0.001(2) -0.026(2) 0.014(2)
C5 0.046(3) 0.028(2) 0.028(2) 0.0072(18) -0.0133(19) 0.001(2)
C6 0.031(2) 0.018(2) 0.027(2) 0.0059(15) -0.0068(16) -0.0048(16)
C7 0.0223(18) 0.0173(17) 0.0196(17) -0.0047(14) 0.0047(18) -0.0031(14)
C8 0.0233(18) 0.0209(19) 0.0232(18) -0.0004(14) 0.0027(15) -0.0017(17)
C9 0.027(2) 0.025(2) 0.033(2) -0.0046(17) 0.0020(17) 0.0010(17)
C10 0.042(3) 0.029(2) 0.040(2) -0.0166(19) 0.010(2) 0.006(2)
C11 0.055(3) 0.045(3) 0.025(2) -0.019(2) -0.006(2) 0.007(2)
C12 0.039(2) 0.026(2) 0.024(2) -0.0062(16) -0.0043(17) 0.0060(17)
C13 0.0126(17) 0.0165(18) 0.0154(18) 0.0012(14) -0.0044(13) -0.0032(14)
C14 0.0122(16) 0.0142(17) 0.0188(18) 0.0017(14) -0.0031(13) -0.0019(14)
C15 0.0140(17) 0.0226(19) 0.0166(19) -0.0011(15) -0.0003(14) -0.0002(15)
C16 0.035(2) 0.034(2) 0.025(2) 0.0056(18) 0.0071(17) -0.005(2)
C17 0.0182(18) 0.025(2) 0.024(2) 0.0076(16) -0.0003(15) -0.0078(16)
C18 0.026(2) 0.0126(18) 0.026(2) 0.0006(15) -0.0026(16) -0.0036(16)
C19 0.0213(19) 0.0179(19) 0.0183(18) -0.0022(14) -0.0001(14) 0.0005(15)
C20 0.0170(17) 0.0160(18) 0.0152(17) -0.0007(13) 0.0051(14) 0.0036(14)
C21 0.0136(17) 0.0193(17) 0.0109(16) 0.0013(13) -0.0004(13) 0.0021(14)
C22 0.0160(17) 0.0199(18) 0.0162(18) -0.0007(14) -0.0006(14) -0.0020(15)
C23 0.023(2) 0.0176(18) 0.0177(19) 0.0047(15) 0.0026(16) 0.0057(16)
C24 0.0174(18) 0.0260(19) 0.0167(18) 0.0035(15) 0.0029(14) 0.0031(16)
C25 0.018(2) 0.028(2) 0.063(3) -0.003(2) -0.003(2) 0.0057(17)
C26 0.0168(16) 0.0188(18) 0.0175(17) 0.0002(14) -0.0006(13) -0.0025(16)
C27 0.0202(19) 0.0169(18) 0.0147(17) 0.0024(13) -0.0065(14) -0.0047(14)
C28 0.0189(18) 0.022(2) 0.0185(19) -0.0016(15) -0.0028(15) -0.0015(15)
C29 0.021(2) 0.030(2) 0.030(2) 0.0031(18) -0.0054(17) -0.0066(17)
C30 0.037(3) 0.030(2) 0.022(2) 0.0027(17) -0.0129(18) -0.0116(19)
C31 0.039(2) 0.023(2) 0.0144(18) -0.0007(15) -0.0004(17) 0.0000(18)
C32 0.024(2) 0.0215(18) 0.0174(18) 0.0036(14) -0.0012(14) -0.0028(16)
C33 0.0167(16) 0.0188(18) 0.0160(18) 0.0043(14) -0.0007(14) -0.0022(15)
C34 0.0116(17) 0.0191(18) 0.0219(18) 0.0009(14) 0.0000(14) -0.0023(14)
C35 0.026(2) 0.018(2) 0.034(2) 0.0041(16) -0.0031(17) 0.0022(16)
C36 0.028(2) 0.032(2) 0.034(2) 0.016(2) -0.0027(17) 0.0019(19)
C37 0.031(2) 0.039(2) 0.020(2) 0.0041(17) 0.0008(18) -0.004(2)
C38 0.024(2) 0.028(2) 0.0189(18) -0.0013(15) -0.0012(16) -0.0040(18)
C39 0.0142(15) 0.0126(16) 0.0180(17) 0.0001(15) 0.0003(15) -0.0019(13)
C40 0.0183(18) 0.0201(18) 0.016(2) -0.0021(14) 0.0014(14) -0.0003(15)
C41 0.0198(18) 0.031(2) 0.024(2) 0.0002(19) 0.0015(17) 0.0027(15)
C42 0.0189(19) 0.0226(19) 0.032(2) 0.0013(16) 0.0036(16) 0.0037(16)
C43 0.0187(19) 0.022(2) 0.024(2) 0.0040(15) -0.0019(16) -0.0027(16)
C44 0.0205(19) 0.0167(18) 0.0209(19) -0.0012(14) 0.0011(15) -0.0022(15)
C45 0.0196(19) 0.0201(19) 0.0157(18) -0.0044(14) 0.0032(14) -0.0043(15)
C46 0.0257(19) 0.0185(18) 0.020(2) -0.0030(16) 0.0030(17) -0.0061(15)
C47 0.032(2) 0.0153(17) 0.0200(19) 0.0030(15) 0.0020(18) 0.0002(15)
C48 0.030(2) 0.0147(18) 0.0179(18) 0.0016(14) -0.0002(18) 0.0037(18)
N1 0.040(2) 0.035(2) 0.040(2) 0.0001(17) 0.001(2) 0.017(2)
O7 0.035(5) 0.050(5) 0.072(7) 0.012(5) -0.012(5) 0.011(4)
O8 0.096(7) 0.076(6) 0.066(6) -0.025(5) -0.028(6) 0.059(6)
O7A 0.026(5) 0.041(6) 0.114(13) 0.012(8) 0.011(6) 0.010(5)
O8A 0.077(8) 0.040(6) 0.134(12) -0.049(8) -0.048(8) 0.020(5)
N2 0.035(2) 0.041(2) 0.031(2) 0.0155(19) 0.0017(17) 0.0129(19)
O9 0.127(9) 0.066(5) 0.043(4) 0.045(4) 0.050(5) 0.066(6)
O10 0.034(6) 0.049(4) 0.030(4) 0.019(3) -0.026(3) -0.011(3)
O9A 0.115(11) 0.109(9) 0.050(7) 0.047(6) 0.039(7) 0.082(9)
O10A 0.051(11) 0.070(9) 0.062(8) 0.017(7) -0.018(6) 0.020(8)
O1 0.0367(16) 0.0207(14) 0.0248(15) 0.0066(11) 0.0098(12) -0.0041(12)
O2 0.0335(16) 0.0232(14) 0.0233(15) 0.0009(12) 0.0123(12) -0.0030(12)
O3 0.0137(13) 0.0307(16) 0.0382(17) 0.0028(13) 0.0017(11) 0.0047(11)
O4 0.0089(12) 0.0260(13) 0.0418(16) -0.0015(12) 0.0017(12) 0.0015(11)
O5 0.0208(12) 0.0215(13) 0.0144(11) 0.0005(11) 0.0025(10) -0.0001(11)
O6 0.0338(16) 0.0347(16) 0.0171(14) -0.0005(12) 0.0059(12) 0.0059(13)
P1 0.0159(4) 0.0131(4) 0.0129(4) -0.0009(3) -0.0007(3) 0.0001(4)
P2 0.0138(4) 0.0150(4) 0.0125(4) -0.0004(4) 0.0000(3) 0.0001(4)
Ir1 0.01375(7) 0.01371(7) 0.01103(6) 0.00035(5) 0.00015(5) -0.00063(5)

loop_
_atom_type_symbol
_atom_type_description
_atom_type_scat_dispersion_real
_atom_type_scat_dispersion_imag
_atom_type_scat_source
C C 0.0033 0.0016 'International Tables Vol C Tables 4.2.6.8 and 6.1.1.4'
H H 0.0000 0.0000 'International Tables Vol C Tables 4.2.6.8 and 6.1.1.4'
N N 0.0061 0.0033 'International Tables Vol C Tables 4.2.6.8 and 6.1.1.4'
O O 0.0106 0.0060 'International Tables Vol C Tables 4.2.6.8 and 6.1.1.4'
P P 0.1023 0.0942 'International Tables Vol C Tables 4.2.6.8 and 6.1.1.4'
Cl Cl 0.1484 0.1585 'International Tables Vol C Tables 4.2.6.8 and 6.1.1.4'
Ir Ir -1.4442 7.9887 'International Tables Vol C Tables 4.2.6.8 and 6.1.1.4'

loop_
_geom_angle_atom_site_label_1
_geom_angle_atom_site_label_2
_geom_angle_atom_site_label_3
_geom_angle
C6 C1 C2 118.5(4)
C6 C1 P1 119.5(3)
C2 C1 P1 121.9(3)
C1 C2 C3 119.4(4)
C1 C2 H2 120.3
C3 C2 H2 120.3
C4 C3 C2 121.4(4)
C4 C3 H3 119.3
C2 C3 H3 119.3
C3 C4 C5 119.0(4)
C3 C4 H4 120.5
C5 C4 H4 120.5
C4 C5 C6 120.0(4)
C4 C5 H5 120.0
C6 C5 H5 120.0
C5 C6 C1 121.5(4)
C5 C6 H6 119.2
C1 C6 H6 119.2
C12 C7 C8 118.1(3)
C12 C7 P1 122.1(3)
C8 C7 P1 119.9(3)
C9 C8 C7 120.9(4)
C9 C8 H8 119.5
C7 C8 H8 119.5
C10 C9 C8 119.8(4)
C10 C9 H9 120.1
C8 C9 H9 120.1
C11 C10 C9 120.3(4)
C11 C10 H10 119.9
C9 C10 H10 119.9
C10 C11 C12 120.7(4)
C10 C11 H11 119.6
C12 C11 H11 119.6
C7 C12 C11 120.2(4)
C7 C12 H12 119.9
C11 C12 H12 119.9
C19 C13 C14 119.4(3)
C19 C13 P1 118.8(3)
C14 C13 P1 121.7(3)
C15 C14 C13 116.7(3)
C15 C14 C20 116.6(3)
C13 C14 C20 126.7(3)
O2 C15 C14 126.3(3)
O2 C15 C17 110.8(3)
C14 C15 C17 122.9(4)
O1 C16 O2 107.6(3)
O1 C16 H16A 110.2
O2 C16 H16A 110.2
O1 C16 H16B 110.2
O2 C16 H16B 110.2
H16A C16 H16B 108.5
C18 C17 O1 128.7(4)
C18 C17 C15 121.6(4)
O1 C17 C15 109.7(4)
C17 C18 C19 117.0(3)
C17 C18 H18 121.5
C19 C18 H18 121.5
C18 C19 C13 122.4(3)
C18 C19 H19 118.8
C13 C19 H19 118.8
C26 C20 C21 115.4(3)
C26 C20 C14 118.7(3)
C21 C20 C14 125.8(3)
C22 C21 C20 119.7(3)
C22 C21 P2 121.8(3)
C20 C21 P2 118.1(3)
C21 C22 C23 123.1(3)
C21 C22 H22 118.5
C23 C22 H22 118.5
C24 C23 C22 115.9(3)
C24 C23 H23 122.1
C22 C23 H23 122.1
C23 C24 O3 128.3(4)
C23 C24 C26 121.9(3)
O3 C24 C26 109.8(3)
O3 C25 O4 108.7(3)
O3 C25 H25A 109.9
O4 C25 H25A 109.9
O3 C25 H25B 109.9
O4 C25 H25B 109.9
H25A C25 H25B 108.3
O4 C26 C20 126.4(3)
O4 C26 C24 109.6(3)
C20 C26 C24 124.0(3)
C32 C27 C28 117.8(3)
C32 C27 P2 125.3(3)
C28 C27 P2 116.6(3)
C29 C28 C27 120.8(4)
C29 C28 H28 119.6
C27 C28 H28 119.6
C30 C29 C28 120.1(4)
C30 C29 H29 120.0
C28 C29 H29 120.0
C29 C30 C31 119.8(4)
C29 C30 H30 120.1
C31 C30 H30 120.1
C32 C31 C30 120.5(4)
C32 C31 H31 119.8
C30 C31 H31 119.8
C31 C32 C27 120.9(4)
C31 C32 H32 119.5
C27 C32 H32 119.5
C34 C33 C38 117.9(3)
C34 C33 P2 123.2(3)
C38 C33 P2 118.8(3)
C33 C34 C35 120.4(4)
C33 C34 H34 119.8
C35 C34 H34 119.8
C36 C35 C34 120.3(4)
C36 C35 H35 119.9
C34 C35 H35 119.9
C35 C36 C37 120.1(4)
C35 C36 H36 119.9
C37 C36 H36 119.9
C38 C37 C36 119.4(4)
C38 C37 H37 120.3
C36 C37 H37 120.3
C37 C38 C33 121.9(4)
C37 C38 H38 119.0
C33 C38 H38 119.0
C44 C39 C40 115.9(3)
C44 C39 Ir1 132.0(3)
C40 C39 Ir1 112.1(3)
C41 C40 C39 123.2(3)
C41 C40 C45 119.6(3)
C39 C40 C45 117.1(3)
C40 C41 C42 119.2(4)
C40 C41 H41 120.4
C42 C41 H41 120.4
C43 C42 C41 118.8(3)
C43 C42 N1 123.2(3)
C41 C42 N1 118.0(3)
C42 C43 C44 122.0(3)
C42 C43 N2 120.3(3)
C44 C43 N2 117.4(3)
C39 C44 C43 120.3(3)
C39 C44 H44 119.9
C43 C44 H44 119.9
O6 C45 O5 123.2(4)
O6 C45 C40 122.0(3)
O5 C45 C40 114.7(3)
C47 C46 Ir1 71.4(2)
C47 C46 H46B 124(4)
Ir1 C46 H46B 124(4)
C47 C46 H46A 121(2)
Ir1 C46 H46A 98(2)
H46B C46 H46A 110(4)
C48 C47 C46 122.1(4)
C48 C47 Ir1 74.1(2)
C46 C47 Ir1 71.2(2)
C48 C47 H47 122(2)
C46 C47 H47 115(2)
Ir1 C47 H47 117(2)
C47 C48 Ir1 69.4(2)
C47 C48 H48A 120(2)
Ir1 C48 H48A 99(2)
C47 C48 H48B 128(3)
Ir1 C48 H48B 116(3)
H48A C48 H48B 110(3)
O7A N1 O8 115.3(11)
O8 N1 O7 123.6(6)
O7A N1 O8A 124.3(6)
O7 N1 O8A 118.1(9)
O7A N1 C42 118.6(6)
O8 N1 C42 118.0(5)
O7 N1 C42 117.7(5)
O8A N1 C42 116.5(5)
O10 N2 O9A 116.9(10)
O9A N2 O10A 124.7(6)
O10 N2 O9 125.4(5)
O10A N2 O9 119.3(9)
O10 N2 C43 118.1(5)
O9A N2 C43 117.8(5)
O10A N2 C43 116.8(6)
O9 N2 C43 115.6(5)
C17 O1 C16 105.8(3)
C15 O2 C16 105.3(3)
C24 O3 C25 105.8(3)
C26 O4 C25 106.0(3)
C45 O5 Ir1 116.4(2)
C1 P1 C7 102.18(17)
C1 P1 C13 104.30(17)
C7 P1 C13 104.00(17)
C1 P1 Ir1 112.72(12)
C7 P1 Ir1 111.44(12)
C13 P1 Ir1 120.32(12)
C21 P2 C27 106.29(17)
C21 P2 C33 104.34(16)
C27 P2 C33 99.40(17)
C21 P2 Ir1 106.97(11)
C27 P2 Ir1 116.34(12)
C33 P2 Ir1 122.04(13)
C39 Ir1 O5 79.49(13)
C39 Ir1 C46 94.06(14)
O5 Ir1 C46 81.41(13)
C39 Ir1 C47 130.55(14)
O5 Ir1 C47 96.53(13)
C46 Ir1 C47 37.41(14)
C39 Ir1 C48 154.99(15)
O5 Ir1 C48 81.57(12)
C46 Ir1 C48 66.97(15)
C47 Ir1 C48 36.59(14)
C39 Ir1 P2 102.32(11)
O5 Ir1 P2 177.24(7)
C46 Ir1 P2 100.48(11)
C47 Ir1 P2 83.91(11)
C48 Ir1 P2 97.28(10)
C39 Ir1 P1 99.78(9)
O5 Ir1 P1 84.69(7)
C46 Ir1 P1 158.25(11)
C47 Ir1 P1 129.17(10)
C48 Ir1 P1 94.54(11)
P2 Ir1 P1 92.91(3)

loop_
_geom_bond_atom_site_label_1
_geom_bond_atom_site_label_2
_geom_bond_distance
C1 C6 1.380(6)
C1 C2 1.391(5)
C1 P1 1.836(4)
C2 C3 1.401(6)
C2 H2 0.9500
C3 C4 1.367(7)
C3 H3 0.9500
C4 C5 1.382(7)
C4 H4 0.9500
C5 C6 1.382(5)
C5 H5 0.9500
C6 H6 0.9500
C7 C12 1.385(5)
C7 C8 1.407(5)
C7 P1 1.834(4)
C8 C9 1.390(5)
C8 H8 0.9500
C9 C10 1.383(6)
C9 H9 0.9500
C10 C11 1.355(7)
C10 H10 0.9500
C11 C12 1.411(6)
C11 H11 0.9500
C12 H12 0.9500
C13 C19 1.405(5)
C13 C14 1.409(5)
C13 P1 1.840(4)
C14 C15 1.379(5)
C14 C20 1.503(5)
C15 O2 1.373(5)
C15 C17 1.386(5)
C16 O1 1.443(5)
C16 O2 1.455(5)
C16 H16A 0.9900
C16 H16B 0.9900
C17 C18 1.354(6)
C17 O1 1.384(5)
C18 C19 1.399(5)
C18 H18 0.9500
C19 H19 0.9500
C20 C26 1.380(5)
C20 C21 1.429(5)
C21 C22 1.400(5)
C21 P2 1.832(4)
C22 C23 1.410(5)
C22 H22 0.9500
C23 C24 1.366(5)
C23 H23 0.9500
C24 O3 1.376(4)
C24 C26 1.385(5)
C25 O3 1.417(5)
C25 O4 1.427(5)
C25 H25A 0.9900
C25 H25B 0.9900
C26 O4 1.368(4)
C27 C32 1.400(5)
C27 C28 1.406(5)
C27 P2 1.832(4)
C28 C29 1.386(5)
C28 H28 0.9500
C29 C30 1.372(6)
C29 H29 0.9500
C30 C31 1.392(6)
C30 H30 0.9500
C31 C32 1.368(5)
C31 H31 0.9500
C32 H32 0.9500
C33 C34 1.388(5)
C33 C38 1.401(5)
C33 P2 1.843(4)
C34 C35 1.390(5)
C34 H34 0.9500
C35 C36 1.376(6)
C35 H35 0.9500
C36 C37 1.388(6)
C36 H36 0.9500
C37 C38 1.365(5)
C37 H37 0.9500
C38 H38 0.9500
C39 C44 1.410(5)
C39 C40 1.419(5)
C39 Ir1 2.072(3)
C40 C41 1.390(5)
C40 C45 1.488(5)
C41 C42 1.392(6)
C41 H41 0.9500
C42 C43 1.389(6)
C42 N1 1.459(5)
C43 C44 1.402(5)
C43 N2 1.469(5)
C44 H44 0.9500
C45 O6 1.234(4)
C45 O5 1.296(4)
C46 C47 1.419(5)
C46 Ir1 2.210(4)
C46 H46B 0.945(10)
C46 H46A 0.946(10)
C47 C48 1.410(6)
C47 Ir1 2.214(4)
C47 H47 0.961(10)
C48 Ir1 2.275(4)
C48 H48A 0.945(10)
C48 H48B 0.950(10)
N1 O7A 1.215(6)
N1 O8 1.222(6)
N1 O7 1.224(6)
N1 O8A 1.228(6)
N2 O10 1.211(6)
N2 O9A 1.216(6)
N2 O10A 1.223(6)
N2 O9 1.230(6)
O5 Ir1 2.121(2)
P1 Ir1 2.3639(10)
P2 Ir1 2.2767(9)

loop_
_geom_torsion_atom_site_label_1
_geom_torsion_atom_site_label_2
_geom_torsion_atom_site_label_3
_geom_torsion_atom_site_label_4
_geom_torsion
C6 C1 C2 C3 0.4(6)
P1 C1 C2 C3 176.5(3)
C1 C2 C3 C4 -2.8(7)
C2 C3 C4 C5 1.6(7)
C3 C4 C5 C6 1.8(7)
C4 C5 C6 C1 -4.2(7)
C2 C1 C6 C5 3.1(6)
P1 C1 C6 C5 -173.1(3)
C12 C7 C8 C9 0.9(6)
P1 C7 C8 C9 -179.3(3)
C7 C8 C9 C10 -1.7(6)
C8 C9 C10 C11 2.1(7)
C9 C10 C11 C12 -1.6(8)
C8 C7 C12 C11 -0.4(6)
P1 C7 C12 C11 179.8(4)
C10 C11 C12 C7 0.8(7)
C19 C13 C14 C15 -1.2(5)
P1 C13 C14 C15 175.6(3)
C19 C13 C14 C20 174.7(3)
P1 C13 C14 C20 -8.5(5)
C13 C14 C15 O2 -180.0(3)
C20 C14 C15 O2 3.7(5)
C13 C14 C15 C17 -0.9(5)
C20 C14 C15 C17 -177.2(4)
O2 C15 C17 C18 -178.6(3)
C14 C15 C17 C18 2.2(6)
O2 C15 C17 O1 0.9(5)
C14 C15 C17 O1 -178.3(3)
O1 C17 C18 C19 179.4(4)
C15 C17 C18 C19 -1.2(6)
C17 C18 C19 C13 -1.0(6)
C14 C13 C19 C18 2.2(5)
P1 C13 C19 C18 -174.7(3)
C15 C14 C20 C26 63.4(4)
C13 C14 C20 C26 -112.5(4)
C15 C14 C20 C21 -112.6(4)
C13 C14 C20 C21 71.5(5)
C26 C20 C21 C22 1.8(5)
C14 C20 C21 C22 177.9(3)
C26 C20 C21 P2 174.7(3)
C14 C20 C21 P2 -9.2(5)
C20 C21 C22 C23 -2.9(5)
P2 C21 C22 C23 -175.5(3)
C21 C22 C23 C24 1.8(5)
C22 C23 C24 O3 -179.5(4)
C22 C23 C24 C26 0.3(5)
C21 C20 C26 O4 -180.0(3)
C14 C20 C26 O4 3.6(5)
C21 C20 C26 C24 0.2(5)
C14 C20 C26 C24 -176.2(3)
C23 C24 C26 O4 178.9(3)
O3 C24 C26 O4 -1.3(4)
C23 C24 C26 C20 -1.3(6)
O3 C24 C26 C20 178.5(3)
C32 C27 C28 C29 -0.6(6)
P2 C27 C28 C29 173.2(3)
C27 C28 C29 C30 2.2(6)
C28 C29 C30 C31 -1.4(6)
C29 C30 C31 C32 -1.0(6)
C30 C31 C32 C27 2.6(6)
C28 C27 C32 C31 -1.8(6)
P2 C27 C32 C31 -175.0(3)
C38 C33 C34 C35 -0.7(5)
P2 C33 C34 C35 178.8(3)
C33 C34 C35 C36 0.8(6)
C34 C35 C36 C37 -0.4(6)
C35 C36 C37 C38 -0.3(6)
C36 C37 C38 C33 0.4(6)
C34 C33 C38 C37 0.1(6)
P2 C33 C38 C37 -179.4(3)
C44 C39 C40 C41 -8.2(5)
Ir1 C39 C40 C41 173.8(3)
C44 C39 C40 C45 175.1(3)
Ir1 C39 C40 C45 -2.9(4)
C39 C40 C41 C42 3.6(6)
C45 C40 C41 C42 -179.8(3)
C40 C41 C42 C43 3.2(6)
C40 C41 C42 N1 -177.2(3)
C41 C42 C43 C44 -5.1(6)
N1 C42 C43 C44 175.3(3)
C41 C42 C43 N2 -179.2(4)
N1 C42 C43 N2 1.2(6)
C40 C39 C44 C43 6.2(5)
Ir1 C39 C44 C43 -176.4(3)
C42 C43 C44 C39 0.2(6)
N2 C43 C44 C39 174.4(3)
C41 C40 C45 O6 10.4(6)
C39 C40 C45 O6 -172.7(3)
C41 C40 C45 O5 -171.6(3)
C39 C40 C45 O5 5.2(5)
Ir1 C46 C47 C48 56.2(3)
C46 C47 C48 Ir1 -54.9(3)
C43 C42 N1 O7A 70.6(14)
C41 C42 N1 O7A -109.0(13)
C43 C42 N1 O8 -142.1(8)
C41 C42 N1 O8 38.3(9)
C43 C42 N1 O7 47.6(10)
C41 C42 N1 O7 -132.0(9)
C43 C42 N1 O8A -101.2(10)
C41 C42 N1 O8A 79.2(10)
C42 C43 N2 O10 -143.2(8)
C44 C43 N2 O10 42.5(9)
C42 C43 N2 O9A 6.4(11)
C44 C43 N2 O9A -168.0(11)
C42 C43 N2 O10A -165.2(12)
C44 C43 N2 O10A 20.4(12)
C42 C43 N2 O9 46.4(7)
C44 C43 N2 O9 -127.9(6)
C18 C17 O1 C16 -175.7(4)
C15 C17 O1 C16 4.8(4)
O2 C16 O1 C17 -8.4(4)
C14 C15 O2 C16 173.0(4)
C17 C15 O2 C16 -6.1(4)
O1 C16 O2 C15 8.9(4)
C23 C24 O3 C25 -179.1(4)
C26 C24 O3 C25 1.1(4)
O4 C25 O3 C24 -0.5(5)
C20 C26 O4 C25 -178.9(4)
C24 C26 O4 C25 0.9(4)
O3 C25 O4 C26 -0.2(4)
O6 C45 O5 Ir1 173.0(3)
C40 C45 O5 Ir1 -4.9(4)
C6 C1 P1 C7 66.4(3)
C2 C1 P1 C7 -109.6(3)
C6 C1 P1 C13 174.5(3)
C2 C1 P1 C13 -1.6(4)
C6 C1 P1 Ir1 -53.3(3)
C2 C1 P1 Ir1 130.6(3)
C12 C7 P1 C1 -1.5(4)
C8 C7 P1 C1 178.6(3)
C12 C7 P1 C13 -109.9(3)
C8 C7 P1 C13 70.3(3)
C12 C7 P1 Ir1 119.1(3)
C8 C7 P1 Ir1 -60.7(3)
C19 C13 P1 C1 -107.8(3)
C14 C13 P1 C1 75.3(3)
C19 C13 P1 C7 -1.1(3)
C14 C13 P1 C7 -177.9(3)
C19 C13 P1 Ir1 124.5(3)
C14 C13 P1 Ir1 -52.3(3)
C22 C21 P2 C27 -32.6(3)
C20 C21 P2 C27 154.6(3)
C22 C21 P2 C33 -137.1(3)
C20 C21 P2 C33 50.1(3)
C22 C21 P2 Ir1 92.3(3)
C20 C21 P2 Ir1 -80.5(3)
C32 C27 P2 C21 -22.9(4)
C28 C27 P2 C21 163.8(3)
C32 C27 P2 C33 85.1(3)
C28 C27 P2 C33 -88.1(3)
C32 C27 P2 Ir1 -141.9(3)
C28 C27 P2 Ir1 44.9(3)
C34 C33 P2 C21 -120.6(3)
C38 C33 P2 C21 58.9(3)
C34 C33 P2 C27 129.8(3)
C38 C33 P2 C27 -50.7(3)
C34 C33 P2 Ir1 0.4(4)
C38 C33 P2 Ir1 179.9(2)
C44 C39 Ir1 O5 -177.2(3)
C40 C39 Ir1 O5 0.3(2)
C44 C39 Ir1 C46 -96.8(3)
C40 C39 Ir1 C46 80.7(3)
C44 C39 Ir1 C47 -87.6(4)
C40 C39 Ir1 C47 89.9(3)
C44 C39 Ir1 C48 -135.9(4)
C40 C39 Ir1 C48 41.6(4)
C44 C39 Ir1 P2 4.9(3)
C40 C39 Ir1 P2 -177.6(2)
C44 C39 Ir1 P1 100.1(3)
C40 C39 Ir1 P1 -82.4(2)
C45 O5 Ir1 C39 2.7(3)
C45 O5 Ir1 C46 -93.1(3)
C45 O5 Ir1 C47 -127.4(3)
C45 O5 Ir1 C48 -160.9(3)
C45 O5 Ir1 P1 103.7(2)
C47 C46 Ir1 C39 168.5(2)
C47 C46 Ir1 O5 -112.8(2)
C47 C46 Ir1 C48 -28.3(2)
C47 C46 Ir1 P2 65.2(2)
C47 C46 Ir1 P1 -61.9(4)
C48 C47 Ir1 C39 -148.0(2)
C46 C47 Ir1 C39 -15.1(3)
C48 C47 Ir1 O5 -66.3(2)
C46 C47 Ir1 O5 66.6(2)
C48 C47 Ir1 C46 -132.9(4)
C46 C47 Ir1 C48 132.9(4)
C48 C47 Ir1 P2 110.9(2)
C46 C47 Ir1 P2 -116.1(2)
C48 C47 Ir1 P1 22.2(3)
C46 C47 Ir1 P1 155.07(19)
C47 C48 Ir1 C39 72.1(4)
C47 C48 Ir1 O5 113.1(2)
C47 C48 Ir1 C46 28.9(2)
C47 C48 Ir1 P2 -69.4(2)
C47 C48 Ir1 P1 -162.9(2)
C21 P2 Ir1 C39 161.06(15)
C27 P2 Ir1 C39 -80.36(16)
C33 P2 Ir1 C39 41.30(17)
C21 P2 Ir1 C46 -102.39(16)
C27 P2 Ir1 C46 16.19(17)
C33 P2 Ir1 C46 137.85(18)
C21 P2 Ir1 C47 -68.70(16)
C27 P2 Ir1 C47 49.87(17)
C33 P2 Ir1 C47 171.53(17)
C21 P2 Ir1 C48 -34.57(16)
C27 P2 Ir1 C48 84.01(17)
C33 P2 Ir1 C48 -154.33(17)
C21 P2 Ir1 P1 60.39(12)
C27 P2 Ir1 P1 178.97(13)
C33 P2 Ir1 P1 -59.37(14)
C1 P1 Ir1 C39 146.67(18)
C7 P1 Ir1 C39 32.45(17)
C13 P1 Ir1 C39 -89.60(17)
C1 P1 Ir1 O5 68.33(16)
C7 P1 Ir1 O5 -45.90(15)
C13 P1 Ir1 O5 -167.95(15)
C1 P1 Ir1 C46 17.9(3)
C7 P1 Ir1 C46 -96.3(3)
C13 P1 Ir1 C46 141.7(3)
C1 P1 Ir1 C47 -25.8(2)
C7 P1 Ir1 C47 -140.00(19)
C13 P1 Ir1 C47 97.94(19)
C1 P1 Ir1 C48 -12.75(17)
C7 P1 Ir1 C48 -126.97(17)
C13 P1 Ir1 C48 110.98(16)
C1 P1 Ir1 P2 -110.29(15)
C7 P1 Ir1 P2 135.48(13)
C13 P1 Ir1 P2 13.43(13)

loop_
_platon_squeeze_void_nr
_platon_squeeze_void_average_x
_platon_squeeze_void_average_y
_platon_squeeze_void_average_z
_platon_squeeze_void_volume
_platon_squeeze_void_count_electrons
_platon_squeeze_void_content
1 0.203 -0.130 0.825 212 26 ' '
2 0.297 0.130 0.325 211 26 ' '
3 -0.203 0.370 0.675 211 26 ' '
4 -0.297 0.630 0.175 212 26 ' '
